data_2235396
loop_
_publ_author_name
'Zhang, Hai-Jun'
'Fan, Chong-Guang'
'Shi, Lei'

_publ_section_title
;
 5-(2-Chlorophenoxy)-1,3-dimethyl-1<i>H</i>-pyrazole-4-carbaldehyde oxime
;
_journal_coeditor_code CV5311
_journal_issue 7
_journal_name_full 'Acta Crystallographica Section E'
_journal_page_first o2129
_journal_paper_doi 10.1107/S1600536812026530
_journal_volume 68
_journal_year 2012
_chemical_formula_iupac 'C12 H12 Cl N3 O2'
_chemical_formula_moiety 'C12 H12 Cl N3 O2'
_chemical_formula_sum 'C12 H12 Cl N3 O2'
_chemical_formula_weight 265.70
_chemical_name_systematic
;
5-(2-Chlorophenoxy)-1,3-dimethyl-1<i>H</i>-pyrazole-4-carbaldehyde oxime
;
_space_group_IT_number 14
_symmetry_cell_setting monoclinic
_symmetry_space_group_name_Hall '-P 2ybc'
_symmetry_space_group_name_H-M 'P 1 21/c 1'
_atom_sites_solution_hydrogens geom
_atom_sites_solution_primary direct
_atom_sites_solution_secondary difmap
_audit_creation_method SHELXL-97
_cell_angle_alpha 90.00
_cell_angle_beta 104.94(3)
_cell_angle_gamma 90.00
_cell_formula_units_Z 4
_cell_length_a 11.108(2)
_cell_length_b 14.998(3)
_cell_length_c 8.0839(16)
_cell_measurement_reflns_used 10109
_cell_measurement_temperature 113(2)
_cell_measurement_theta_max 27.65
_cell_measurement_theta_min 3.12
_cell_volume 1301.2(5)
_computing_cell_refinement 'CrystalClear (Rigaku, 2008)'
_computing_data_collection 'CrystalClear (Rigaku, 2008)'
_computing_data_reduction 'CrystalClear (Rigaku, 2008)'
_computing_molecular_graphics 'SHELXTL (Sheldrick, 2008)'
_computing_publication_material 'SHELXTL (Sheldrick, 2008)'
_computing_structure_refinement 'SHELXL97 (Sheldrick, 2008)'
_computing_structure_solution 'SHELXS97 (Sheldrick, 2008)'
_diffrn_ambient_temperature 113(2)
_diffrn_measured_fraction_theta_full 0.998
_diffrn_measured_fraction_theta_max 0.998
_diffrn_measurement_device_type 'Rigaku SCXmini'
_diffrn_measurement_method '\w and \f scans'
_diffrn_radiation_monochromator graphite
_diffrn_radiation_source 'fine-focus sealed tube'
_diffrn_radiation_type MoK\a
_diffrn_radiation_wavelength 0.71073
_diffrn_reflns_av_R_equivalents 0.0638
_diffrn_reflns_av_sigmaI/netI 0.0449
_diffrn_reflns_limit_h_max 13
_diffrn_reflns_limit_h_min -13
_diffrn_reflns_limit_k_max 17
_diffrn_reflns_limit_k_min -17
_diffrn_reflns_limit_l_max 9
_diffrn_reflns_limit_l_min -9
_diffrn_reflns_number 10731
_diffrn_reflns_theta_full 25.00
_diffrn_reflns_theta_max 25.00
_diffrn_reflns_theta_min 3.11
_diffrn_standards_decay_% 0
_diffrn_standards_interval_count 0
_diffrn_standards_interval_time 0
_diffrn_standards_number 0
_exptl_absorpt_coefficient_mu 0.291
_exptl_absorpt_correction_T_max 0.9441
_exptl_absorpt_correction_T_min 0.9177
_exptl_absorpt_correction_type multi-scan
_exptl_absorpt_process_details '(CrystalClear; Rigaku, 2008)'
_exptl_crystal_colour Colourless
_exptl_crystal_density_diffrn 1.356
_exptl_crystal_density_method 'not measured'
_exptl_crystal_description Prism
_exptl_crystal_F_000 552
_exptl_crystal_size_max 0.30
_exptl_crystal_size_mid 0.25
_exptl_crystal_size_min 0.20
_refine_diff_density_max 0.207
_refine_diff_density_min -0.245
_refine_ls_extinction_method none
_refine_ls_goodness_of_fit_ref 0.991
_refine_ls_hydrogen_treatment constr
_refine_ls_matrix_type full
_refine_ls_number_parameters 166
_refine_ls_number_reflns 2288
_refine_ls_number_restraints 0
_refine_ls_restrained_S_all 0.991
_refine_ls_R_factor_all 0.0932
_refine_ls_R_factor_gt 0.0608
_refine_ls_shift/su_max 0.096
_refine_ls_shift/su_mean 0.002
_refine_ls_structure_factor_coef Fsqd
_refine_ls_weighting_details 'calc w=1/[\s^2^(Fo^2^)+(0.0775P)^2^+0.5684P] where P=(Fo^2^+2Fc^2^)/3'
_refine_ls_weighting_scheme calc
_refine_ls_wR_factor_gt 0.1409
_refine_ls_wR_factor_ref 0.1587
_reflns_number_gt 1638
_reflns_number_total 2288
_reflns_threshold_expression I>2sigma(I)
_cod_data_source_file cv5311.cif
_cod_data_source_block I
_cod_original_cell_volume 1301.2(4)
_cod_original_sg_symbol_H-M 'P 21/c'
_cod_database_code 2235396
_cod_database_fobs_code 2235396

loop_
_symmetry_equiv_pos_as_xyz
'x, y, z'
'-x, y+1/2, -z+1/2'
'-x, -y, -z'
'x, -y-1/2, z-1/2'

loop_
_atom_site_type_symbol
_atom_site_label
_atom_site_fract_x
_atom_site_fract_y
_atom_site_fract_z
_atom_site_U_iso_or_equiv
_atom_site_adp_type
_atom_site_calc_flag
_atom_site_refinement_flags
_atom_site_occupancy
_atom_site_symmetry_multiplicity
Cl Cl1 0.95727(9) 0.11946(8) -0.10002(12) 0.0797(4) Uani d . 1 1
O O1 0.78065(18) 0.08065(15) 0.0915(3) 0.0555(6) Uani d . 1 1
N N2 0.5175(2) 0.13782(17) 0.2347(3) 0.0504(7) Uani d . 1 1
N N3 0.5840(2) -0.14771(16) 0.2182(4) 0.0526(7) Uani d . 1 1
N N1 0.6218(2) 0.15655(17) 0.1805(3) 0.0502(7) Uani d . 1 1
C C7 0.6784(3) 0.0805(2) 0.1570(4) 0.0459(8) Uani d . 1 1
C C10 0.6468(3) -0.0833(2) 0.1825(4) 0.0489(8) Uani d . 1 1
H H10 0.7180 -0.0960 0.1466 0.059 Uiso calc R 1 1
O O2 0.6382(2) -0.22945(15) 0.1961(4) 0.0742(8) Uani d . 1 1
H H2 0.5990 -0.2700 0.2262 0.111 Uiso calc R 1 1
C C6 0.8951(3) 0.10481(19) 0.2006(4) 0.0437(7) Uani d . 1 1
C C1 0.9878(3) 0.1260(2) 0.1212(4) 0.0488(8) Uani d . 1 1
C C8 0.6126(2) 0.0091(2) 0.1949(4) 0.0418(7) Uani d . 1 1
C C9 0.5111(3) 0.0494(2) 0.2418(4) 0.0421(7) Uani d . 1 1
C C5 0.9187(3) 0.1079(2) 0.3747(4) 0.0585(9) Uani d . 1 1
H H5 0.8565 0.0936 0.4281 0.070 Uiso calc R 1 1
C C2 1.1039(3) 0.1516(2) 0.2186(5) 0.0618(10) Uani d . 1 1
H H2A 1.1660 0.1663 0.1651 0.074 Uiso calc R 1 1
C C4 1.0363(3) 0.1327(3) 0.4714(5) 0.0685(10) Uani d . 1 1
H H4 1.0533 0.1337 0.5903 0.082 Uiso calc R 1 1
C C11 0.4042(3) 0.0054(2) 0.2915(4) 0.0527(8) Uani d . 1 1
H H11A 0.3653 0.0475 0.3508 0.079 Uiso calc R 1 1
H H11B 0.4344 -0.0444 0.3650 0.079 Uiso calc R 1 1
H H11C 0.3444 -0.0150 0.1904 0.079 Uiso calc R 1 1
C C3 1.1281(3) 0.1556(2) 0.3924(5) 0.0649(10) Uani d . 1 1
H H3 1.2060 0.1737 0.4574 0.078 Uiso calc R 1 1
C C12 0.6535(4) 0.2479(2) 0.1475(5) 0.0698(11) Uani d . 1 1
H H12A 0.7002 0.2747 0.2523 0.105 Uiso calc R 1 1
H H12B 0.5785 0.2813 0.1026 0.105 Uiso calc R 1 1
H H12C 0.7027 0.2479 0.0658 0.105 Uiso calc R 1 1

loop_
_atom_site_aniso_label
_atom_site_aniso_U_11
_atom_site_aniso_U_22
_atom_site_aniso_U_33
_atom_site_aniso_U_12
_atom_site_aniso_U_13
_atom_site_aniso_U_23
Cl1 0.0725(7) 0.1143(9) 0.0598(6) -0.0115(6) 0.0303(5) 0.0005(5)
O1 0.0435(12) 0.0732(15) 0.0515(13) -0.0175(11) 0.0154(10) -0.0114(12)
N2 0.0440(15) 0.0478(17) 0.0599(17) -0.0044(12) 0.0146(13) -0.0034(12)
N3 0.0401(14) 0.0422(15) 0.076(2) 0.0033(12) 0.0152(13) 0.0009(13)
N1 0.0462(15) 0.0455(16) 0.0596(18) -0.0065(13) 0.0151(13) -0.0003(13)
C7 0.0357(15) 0.054(2) 0.0471(18) -0.0056(15) 0.0090(13) -0.0038(15)
C10 0.0344(15) 0.052(2) 0.062(2) -0.0015(15) 0.0148(14) -0.0025(16)
O2 0.0556(14) 0.0429(14) 0.133(2) 0.0071(11) 0.0413(15) 0.0007(15)
C6 0.0377(16) 0.0433(18) 0.0497(19) -0.0055(13) 0.0106(14) -0.0037(14)
C1 0.0454(18) 0.0468(18) 0.056(2) -0.0005(14) 0.0155(15) 0.0048(15)
C8 0.0326(14) 0.0462(18) 0.0449(18) -0.0034(13) 0.0070(13) -0.0017(14)
C9 0.0363(15) 0.0460(18) 0.0424(17) -0.0036(13) 0.0072(13) -0.0028(14)
C5 0.0478(19) 0.076(2) 0.056(2) -0.0112(17) 0.0200(16) -0.0001(18)
C2 0.0400(18) 0.074(2) 0.074(3) -0.0041(17) 0.0190(17) 0.009(2)
C4 0.057(2) 0.092(3) 0.050(2) -0.005(2) 0.0039(17) 0.0002(19)
C11 0.0390(16) 0.063(2) 0.057(2) -0.0041(15) 0.0141(14) -0.0010(17)
C3 0.0366(18) 0.081(3) 0.073(3) -0.0074(17) 0.0067(17) 0.002(2)
C12 0.073(2) 0.052(2) 0.087(3) -0.0079(18) 0.026(2) 0.0095(19)

loop_
_atom_type_symbol
_atom_type_description
_atom_type_scat_dispersion_real
_atom_type_scat_dispersion_imag
_atom_type_scat_source
C C 0.0033 0.0016 'International Tables Vol C Tables 4.2.6.8 and 6.1.1.4'
H H 0.0000 0.0000 'International Tables Vol C Tables 4.2.6.8 and 6.1.1.4'
N N 0.0061 0.0033 'International Tables Vol C Tables 4.2.6.8 and 6.1.1.4'
O O 0.0106 0.0060 'International Tables Vol C Tables 4.2.6.8 and 6.1.1.4'
Cl Cl 0.1484 0.1585 'International Tables Vol C Tables 4.2.6.8 and 6.1.1.4'

loop_
_geom_angle_atom_site_label_1
_geom_angle_atom_site_label_2
_geom_angle_atom_site_label_3
_geom_angle
C7 O1 C6 117.8(2)
C9 N2 N1 106.1(2)
C10 N3 O2 111.1(3)
C7 N1 N2 109.8(2)
C7 N1 C12 129.1(3)
N2 N1 C12 121.1(3)
N1 C7 O1 121.3(3)
N1 C7 C8 109.6(3)
O1 C7 C8 128.9(3)
N3 C10 C8 123.0(3)
N3 C10 H10 118.5
C8 C10 H10 118.5
N3 O2 H2 109.5
C5 C6 C1 120.2(3)
C5 C6 O1 124.2(3)
C1 C6 O1 115.6(3)
C6 C1 C2 119.8(3)
C6 C1 Cl1 119.7(2)
C2 C1 Cl1 120.6(3)
C7 C8 C9 103.5(3)
C7 C8 C10 124.5(3)
C9 C8 C10 132.0(3)
N2 C9 C8 111.0(3)
N2 C9 C11 120.3(3)
C8 C9 C11 128.6(3)
C6 C5 C4 119.5(3)
C6 C5 H5 120.2
C4 C5 H5 120.2
C3 C2 C1 120.5(3)
C3 C2 H2A 119.8
C1 C2 H2A 119.8
C3 C4 C5 120.4(3)
C3 C4 H4 119.8
C5 C4 H4 119.8
C9 C11 H11A 109.5
C9 C11 H11B 109.5
H11A C11 H11B 109.5
C9 C11 H11C 109.5
H11A C11 H11C 109.5
H11B C11 H11C 109.5
C2 C3 C4 119.7(3)
C2 C3 H3 120.2
C4 C3 H3 120.2
N1 C12 H12A 109.5
N1 C12 H12B 109.5
H12A C12 H12B 109.5
N1 C12 H12C 109.5
H12A C12 H12C 109.5
H12B C12 H12C 109.5

loop_
_geom_bond_atom_site_label_1
_geom_bond_atom_site_label_2
_geom_bond_distance
Cl1 C1 1.735(3)
O1 C7 1.371(3)
O1 C6 1.396(3)
N2 C9 1.330(4)
N2 N1 1.369(3)
N3 C10 1.267(4)
N3 O2 1.397(3)
N1 C7 1.339(4)
N1 C12 1.456(4)
C7 C8 1.376(4)
C10 C8 1.446(4)
C10 H10 0.9300
O2 H2 0.8200
C6 C5 1.364(4)
C6 C1 1.383(4)
C1 C2 1.381(5)
C8 C9 1.415(4)
C9 C11 1.501(4)
C5 C4 1.389(5)
C5 H5 0.9300
C2 C3 1.362(5)
C2 H2A 0.9300
C4 C3 1.379(5)
C4 H4 0.9300
C11 H11A 0.9600
C11 H11B 0.9600
C11 H11C 0.9600
C3 H3 0.9300
C12 H12A 0.9600
C12 H12B 0.9600
C12 H12C 0.9600

loop_
_geom_hbond_atom_site_label_D
_geom_hbond_atom_site_label_H
_geom_hbond_atom_site_label_A
_geom_hbond_site_symmetry_A
_geom_hbond_distance_DH
_geom_hbond_distance_HA
_geom_hbond_distance_DA
_geom_hbond_angle_DHA
O2 H2 N2 2_645 0.82 1.97 2.787(3) 171

loop_
_cod_related_entry_id
_cod_related_entry_database
_cod_related_entry_code
1 ChemSpider 14688658
